data_4508890
loop_
_publ_author_name
'Asensio, Gregorio'
'Medio-Simon, Mercedes'
'Alem\'an, Pedro'
'de Arellano, Carmen Ram\'irez'

_publ_section_title
;
 The Role of Organic Fluorine in the Supramolecular Assembly of
 Halogenated \b-Hydroxysulphoxides Diastereomers
;
_journal_issue 12
_journal_name_full 'Crystal Growth &amp; Design'
_journal_page_first 2769
_journal_paper_doi 10.1021/cg060465m
_journal_volume 6
_journal_year 2006
_chemical_absolute_configuration ad
_chemical_formula_sum 'C10 H13 F O2 S'
_chemical_formula_weight 216.26
_chemical_name_systematic
; 
 ? 
;
_space_group_IT_number 19
_symmetry_cell_setting orthorhombic
_symmetry_space_group_name_Hall 'P 2ac 2ab'
_symmetry_space_group_name_H-M 'P 21 21 21'
_atom_sites_solution_hydrogens geom
_atom_sites_solution_primary direct
_atom_sites_solution_secondary difmap
_audit_creation_method SHELXL-97
_cell_angle_alpha 90.00
_cell_angle_beta 90.00
_cell_angle_gamma 90.00
_cell_formula_units_Z 4
_cell_length_a 5.56100(10)
_cell_length_b 8.6113(2)
_cell_length_c 21.9162(5)
_cell_measurement_reflns_used 4122
_cell_measurement_temperature 223(2)
_cell_measurement_theta_max 30.034
_cell_measurement_theta_min 0.998
_cell_volume 1049.51(4)
_computing_cell_refinement 'HKL Denzo (Otwinowski & Minor, 1997)'
_computing_data_collection 'Collect (Nonius BV, 1997-2000)'
_computing_data_reduction 'HKL Scalepack (Otwinowski & Minor, 1997)'
_computing_molecular_graphics 'SHELXTL v6.14 (Bruker AXS, 2000-2003)'
_computing_publication_material 'SHELXL-97 (Sheldrick, 1997)'
_computing_structure_refinement 'SHELXL-97 (Sheldrick, 1997)'
_computing_structure_solution 'SHELXS-97 (Sheldrick, 1990)'
_diffrn_ambient_temperature 223(2)
_diffrn_detector_area_resol_mean 9
_diffrn_measured_fraction_theta_full 0.995
_diffrn_measured_fraction_theta_max 0.995
_diffrn_measurement_device_type KappaCCD
_diffrn_measurement_method \w-scan
_diffrn_radiation_monochromator graphite
_diffrn_radiation_source 'fine-focus sealed tube'
_diffrn_radiation_type MoK\a
_diffrn_radiation_wavelength 0.71073
_diffrn_reflns_av_R_equivalents 0.0794
_diffrn_reflns_av_sigmaI/netI 0.0770
_diffrn_reflns_limit_h_max 6
_diffrn_reflns_limit_h_min -6
_diffrn_reflns_limit_k_max 10
_diffrn_reflns_limit_k_min -10
_diffrn_reflns_limit_l_max 27
_diffrn_reflns_limit_l_min -27
_diffrn_reflns_number 7279
_diffrn_reflns_theta_full 26.37
_diffrn_reflns_theta_max 26.37
_diffrn_reflns_theta_min 4.11
_exptl_absorpt_coefficient_mu 0.294
_exptl_absorpt_correction_type none
_exptl_crystal_colour colourless
_exptl_crystal_density_diffrn 1.369
_exptl_crystal_density_method 'not measured'
_exptl_crystal_description lath
_exptl_crystal_F_000 456
_exptl_crystal_size_max 0.32
_exptl_crystal_size_mid 0.30
_exptl_crystal_size_min 0.10
_refine_diff_density_max 0.160
_refine_diff_density_min -0.205
_refine_diff_density_rms 0.045
_refine_ls_abs_structure_details 'Flack H D (1983), 866 Friedel pairs'
_refine_ls_abs_structure_Flack 0.06(11)
_refine_ls_extinction_method none
_refine_ls_goodness_of_fit_ref 1.003
_refine_ls_hydrogen_treatment constr
_refine_ls_matrix_type full
_refine_ls_number_parameters 129
_refine_ls_number_reflns 2140
_refine_ls_number_restraints 92
_refine_ls_restrained_S_all 0.983
_refine_ls_R_factor_all 0.1005
_refine_ls_R_factor_gt 0.0473
_refine_ls_shift/su_max 0.000
_refine_ls_shift/su_mean 0.000
_refine_ls_structure_factor_coef Fsqd
_refine_ls_weighting_details 'calc w=1/[\s^2^(Fo^2^)+(0.0417P)^2^+0.0000P] where P=(Fo^2^+2Fc^2^)/3'
_refine_ls_weighting_scheme calc
_refine_ls_wR_factor_gt 0.0796
_refine_ls_wR_factor_ref 0.0915
_reflns_number_gt 1324
_reflns_number_total 2140
_reflns_threshold_expression >2sigma(I)
_cod_data_source_file cg060465msup1.cif
_cod_data_source_block mms12_1a
_cod_original_sg_symbol_H-M P2(1)2(1)2(1)
_cod_database_code 4508890

loop_
_symmetry_equiv_pos_as_xyz
'x, y, z'
'-x+1/2, -y, z+1/2'
'-x, y+1/2, -z+1/2'
'x+1/2, -y+1/2, -z'

loop_
_atom_site_label
_atom_site_type_symbol
_atom_site_fract_x
_atom_site_fract_y
_atom_site_fract_z
_atom_site_U_iso_or_equiv
_atom_site_adp_type
_atom_site_occupancy
_atom_site_symmetry_multiplicity
_atom_site_calc_flag
_atom_site_refinement_flags
S1 S 0.38672(13) 0.72317(9) 0.11960(3) 0.0519(2) Uani 1 1 d U
O1 O 0.4554(5) 0.5920(2) 0.07876(9) 0.0710(7) Uani 1 1 d U
O2 O 0.1545(4) 0.9355(3) 0.03492(8) 0.0612(6) Uani 1 1 d U
H2 H 0.0874 0.9224 0.0015 0.092 Uiso 1 1 calc R
F1 F 0.4728(3) 1.2033(2) 0.04719(8) 0.0770(6) Uani 1 1 d U
C1 C 0.5186(6) 0.8961(3) 0.08741(12) 0.0472(8) Uani 1 1 d U
H1A H 0.4953 0.9832 0.1156 0.057 Uiso 1 1 calc R
H1B H 0.6919 0.8804 0.0821 0.057 Uiso 1 1 calc R
C2 C 0.4069(5) 0.9347(3) 0.02676(12) 0.0502(8) Uani 1 1 d U
H2A H 0.4491 0.8521 -0.0028 0.060 Uiso 1 1 calc R
C3 C 0.5000(7) 1.0890(4) 0.00287(14) 0.0616(9) Uani 1 1 d U
H3A H 0.6703 1.0790 -0.0080 0.074 Uiso 1 1 calc R
H3B H 0.4108 1.1184 -0.0339 0.074 Uiso 1 1 calc R
C11 C 0.5778(5) 0.7113(3) 0.18534(11) 0.0430(7) Uani 1 1 d U
C12 C 0.7847(6) 0.6227(3) 0.18419(13) 0.0522(8) Uani 1 1 d U
H12 H 0.8304 0.5707 0.1483 0.063 Uiso 1 1 calc R
C13 C 0.9234(5) 0.6112(3) 0.23588(14) 0.0554(8) Uani 1 1 d U
H13 H 1.0643 0.5510 0.2350 0.066 Uiso 1 1 calc R
C14 C 0.8589(5) 0.6872(3) 0.28966(12) 0.0505(7) Uani 1 1 d U
C15 C 0.6538(5) 0.7747(3) 0.28961(11) 0.0504(7) Uani 1 1 d U
H15 H 0.6093 0.8281 0.3253 0.061 Uiso 1 1 calc R
C16 C 0.5097(5) 0.7864(3) 0.23813(11) 0.0483(7) Uani 1 1 d U
H16 H 0.3672 0.8450 0.2392 0.058 Uiso 1 1 calc R
C7 C 1.0163(7) 0.6745(5) 0.34583(14) 0.0785(11) Uani 1 1 d U
H7A H 1.1585 0.7384 0.3406 0.118 Uiso 1 1 calc R
H7B H 1.0640 0.5672 0.3516 0.118 Uiso 1 1 calc R
H7C H 0.9273 0.7098 0.3813 0.118 Uiso 1 1 calc R

loop_
_atom_site_aniso_label
_atom_site_aniso_U_11
_atom_site_aniso_U_22
_atom_site_aniso_U_33
_atom_site_aniso_U_23
_atom_site_aniso_U_13
_atom_site_aniso_U_12
S1 0.0511(4) 0.0654(5) 0.0390(4) -0.0003(4) 0.0024(4) -0.0146(4)
O1 0.109(2) 0.0602(14) 0.0441(11) -0.0074(10) 0.0064(12) -0.0221(13)
O2 0.0491(13) 0.0850(16) 0.0495(11) -0.0050(12) -0.0027(11) 0.0017(11)
F1 0.0874(14) 0.0557(11) 0.0879(13) -0.0019(11) 0.0040(11) 0.0043(10)
C1 0.0488(18) 0.0482(17) 0.0448(16) -0.0009(13) 0.0017(14) -0.0059(15)
C2 0.0509(19) 0.0552(19) 0.0445(17) -0.0001(14) 0.0064(16) 0.0031(16)
C3 0.070(2) 0.0559(19) 0.0595(19) 0.0029(17) 0.0123(17) 0.0057(18)
C11 0.0405(16) 0.0462(16) 0.0424(15) 0.0000(14) 0.0065(13) -0.0055(15)
C12 0.055(2) 0.0510(19) 0.0502(18) -0.0058(16) 0.0131(16) -0.0023(16)
C13 0.0432(19) 0.0519(18) 0.071(2) 0.0073(16) 0.0079(17) 0.0062(16)
C14 0.0451(17) 0.0550(18) 0.0514(17) 0.0160(15) -0.0011(15) -0.0099(16)
C15 0.0542(18) 0.0576(17) 0.0395(14) 0.0014(15) 0.0020(14) -0.0032(17)
C16 0.0425(15) 0.0577(18) 0.0448(16) -0.0005(15) 0.0050(13) 0.0047(16)
C7 0.065(2) 0.105(3) 0.065(2) 0.029(2) -0.0098(18) -0.010(2)

loop_
_atom_type_symbol
_atom_type_description
_atom_type_scat_dispersion_real
_atom_type_scat_dispersion_imag
_atom_type_scat_source
C C 0.0033 0.0016 'International Tables Vol C Tables 4.2.6.8 and 6.1.1.4'
H H 0.0000 0.0000 'International Tables Vol C Tables 4.2.6.8 and 6.1.1.4'
O O 0.0106 0.0060 'International Tables Vol C Tables 4.2.6.8 and 6.1.1.4'
F F 0.0171 0.0103 'International Tables Vol C Tables 4.2.6.8 and 6.1.1.4'
S S 0.1246 0.1234 'International Tables Vol C Tables 4.2.6.8 and 6.1.1.4'

loop_
_geom_angle_atom_site_label_1
_geom_angle_atom_site_label_2
_geom_angle_atom_site_label_3
_geom_angle
O1 S1 C11 106.71(14)
O1 S1 C1 106.64(12)
C11 S1 C1 96.92(13)
C2 O2 H2 109.5
C2 C1 S1 111.1(2)
C2 C1 H1A 109.4
S1 C1 H1A 109.4
C2 C1 H1B 109.4
S1 C1 H1B 109.4
H1A C1 H1B 108.0
O2 C2 C1 107.4(2)
O2 C2 C3 112.2(3)
C1 C2 C3 110.9(3)
O2 C2 H2A 108.8
C1 C2 H2A 108.8
C3 C2 H2A 108.8
F1 C3 C2 110.0(2)
F1 C3 H3A 109.7
C2 C3 H3A 109.7
F1 C3 H3B 109.7
C2 C3 H3B 109.7
H3A C3 H3B 108.2
C16 C11 C12 120.2(3)
C16 C11 S1 119.0(2)
C12 C11 S1 120.7(2)
C13 C12 C11 119.5(3)
C13 C12 H12 120.2
C11 C12 H12 120.2
C12 C13 C14 121.2(3)
C12 C13 H13 119.4
C14 C13 H13 119.4
C15 C14 C13 118.2(3)
C15 C14 C7 121.5(3)
C13 C14 C7 120.3(3)
C14 C15 C16 121.5(3)
C14 C15 H15 119.2
C16 C15 H15 119.2
C11 C16 C15 119.3(3)
C11 C16 H16 120.3
C15 C16 H16 120.3
C14 C7 H7A 109.5
C14 C7 H7B 109.5
H7A C7 H7B 109.5
C14 C7 H7C 109.5
H7A C7 H7C 109.5
H7B C7 H7C 109.5

loop_
_geom_bond_atom_site_label_1
_geom_bond_atom_site_label_2
_geom_bond_distance
S1 O1 1.491(2)
S1 C11 1.793(3)
S1 C1 1.803(3)
O2 C2 1.415(4)
O2 H2 0.8300
F1 C3 1.391(3)
C1 C2 1.504(4)
C1 H1A 0.9800
C1 H1B 0.9800
C2 C3 1.519(4)
C2 H2A 0.9900
C3 H3A 0.9800
C3 H3B 0.9800
C11 C16 1.379(3)
C11 C12 1.380(4)
C12 C13 1.374(4)
C12 H12 0.9400
C13 C14 1.395(4)
C13 H13 0.9400
C14 C15 1.367(4)
C14 C7 1.514(4)
C15 C16 1.387(4)
C15 H15 0.9400
C16 H16 0.9400
C7 H7A 0.9700
C7 H7B 0.9700
C7 H7C 0.9700

loop_
_geom_hbond_atom_site_label_D
_geom_hbond_atom_site_label_H
_geom_hbond_atom_site_label_A
_geom_hbond_distance_DH
_geom_hbond_distance_HA
_geom_hbond_distance_DA
_geom_hbond_angle_DHA
_geom_hbond_site_symmetry_A
O2 H2 O1 0.83 1.91 2.737(3) 174.1 4_465
C3 H3A O1 0.98 2.66 3.470(4) 139.9 4_565
C2 H2A O2 0.99 2.82 3.726(3) 153.0 4_565
C1 H1B O2 0.98 2.81 3.734(4) 156.8 1_655
C3 H3A F1 0.98 2.66 3.364(4) 128.9 4_575
C7 H7C F1 0.97 2.72 3.600(4) 150.7 3_645

loop_
_geom_torsion_atom_site_label_1
_geom_torsion_atom_site_label_2
_geom_torsion_atom_site_label_3
_geom_torsion_atom_site_label_4
_geom_torsion
O1 S1 C1 C2 66.2(2)
C11 S1 C1 C2 176.0(2)
S1 C1 C2 O2 51.3(3)
S1 C1 C2 C3 174.2(2)
O2 C2 C3 F1 67.8(3)
C1 C2 C3 F1 -52.3(3)
O1 S1 C11 C16 -160.7(2)
C1 S1 C11 C16 89.6(2)
O1 S1 C11 C12 16.5(3)
C1 S1 C11 C12 -93.2(2)
C16 C11 C12 C13 -0.6(4)
S1 C11 C12 C13 -177.7(2)
C11 C12 C13 C14 0.1(4)
C12 C13 C14 C15 -0.4(4)
C12 C13 C14 C7 -179.2(3)
C13 C14 C15 C16 1.1(4)
C7 C14 C15 C16 179.9(3)
C12 C11 C16 C15 1.3(4)
S1 C11 C16 C15 178.5(2)
C14 C15 C16 C11 -1.6(4)
H2 O2 S1 O1 23.8
C11 S1 C2 O2 -136.32(17)
O1 S1 C2 O2 110.08(18)
H2 O2 C2 H2A -40.8
H2 O2 C1 H1A 152.8
